data_1554813
loop_
_publ_author_name
'Guo, Xiao'
'Chen, Wenteng'
'Chen, Binhui'
'Huang, Wei'
'Qi, Weixing'
'Zhang, Guolin'
'Yu, Yongping'

_publ_section_title
;
 One-pot three-component strategy for functionalized 2-aminoimidazoles via
 ring opening of \a-nitro epoxides.
;
_journal_issue 5
_journal_name_full 'Organic letters'
_journal_page_first 1157
_journal_page_last 1159
_journal_paper_doi 10.1021/acs.orglett.5b00289
_journal_volume 17
_journal_year 2015
_chemical_formula_moiety 'C17 H16 Cl N3 O'
_chemical_formula_sum 'C17 H16 Cl N3 O'
_chemical_formula_weight 313.78
_space_group_crystal_system triclinic
_space_group_IT_number 2
_space_group_name_Hall '-P 1'
_space_group_name_H-M_alt 'P -1'
_atom_sites_solution_hydrogens geom
_atom_sites_solution_primary direct
_atom_sites_solution_secondary difmap
_audit_creation_date 2015-01-09
_audit_creation_method
;
Olex2 1.2
(compiled 2014.03.20 svn.r2914 for OlexSys, GUI svn.r4816)
;
_cell_angle_alpha 66.740(6)
_cell_angle_beta 82.416(5)
_cell_angle_gamma 77.876(5)
_cell_formula_units_Z 4
_cell_length_a 8.6811(5)
_cell_length_b 13.1015(8)
_cell_length_c 15.2298(9)
_cell_measurement_reflns_used 3106
_cell_measurement_temperature 171.6
_cell_measurement_theta_max 29.4524
_cell_measurement_theta_min 2.8726
_cell_volume 1553.57(18)
_computing_cell_refinement
;
CrysAlisPro, Agilent Technologies,
Version 1.171.35.11 (release 16-05-2011 CrysAlis171 .NET)
(compiled May 16 2011,17:55:39)
;
_computing_data_collection
;
CrysAlisPro, Agilent Technologies,
Version 1.171.35.11 (release 16-05-2011 CrysAlis171 .NET)
(compiled May 16 2011,17:55:39)
;
_computing_data_reduction
;
CrysAlisPro, Agilent Technologies,
Version 1.171.35.11 (release 16-05-2011 CrysAlis171 .NET)
(compiled May 16 2011,17:55:39)
;
_computing_molecular_graphics 'Olex2 (Dolomanov et al., 2009)'
_computing_publication_material 'Olex2 (Dolomanov et al., 2009)'
_computing_structure_refinement 'ShelXL (Sheldrick, 2008)'
_computing_structure_solution 'ShelXS (Sheldrick, 2008)'
_diffrn_ambient_temperature 171.6
_diffrn_detector_area_resol_mean 10.3592
_diffrn_measured_fraction_theta_full 0.997
_diffrn_measured_fraction_theta_max 0.997
_diffrn_measurement_device_type 'Xcalibur, Atlas, Gemini ultra'
_diffrn_measurement_method '\w scans'
_diffrn_orient_matrix_UB_11 -0.0443609000
_diffrn_orient_matrix_UB_12 -0.0002009000
_diffrn_orient_matrix_UB_13 0.0426406000
_diffrn_orient_matrix_UB_21 -0.0393672000
_diffrn_orient_matrix_UB_22 0.0555682000
_diffrn_orient_matrix_UB_23 -0.0250989000
_diffrn_orient_matrix_UB_31 -0.0590525000
_diffrn_orient_matrix_UB_32 -0.0221890000
_diffrn_orient_matrix_UB_33 -0.0113718000
_diffrn_radiation_monochromator graphite
_diffrn_radiation_type MoK\a
_diffrn_radiation_wavelength 0.71073
_diffrn_reflns_av_R_equivalents 0.0291
_diffrn_reflns_av_unetI/netI 0.0494
_diffrn_reflns_limit_h_max 10
_diffrn_reflns_limit_h_min -8
_diffrn_reflns_limit_k_max 15
_diffrn_reflns_limit_k_min -15
_diffrn_reflns_limit_l_max 18
_diffrn_reflns_limit_l_min -18
_diffrn_reflns_number 9914
_diffrn_reflns_theta_full 25.35
_diffrn_reflns_theta_max 25.35
_diffrn_reflns_theta_min 2.88
_diffrn_source 'Enhance (Mo) X-ray Source'
_exptl_absorpt_coefficient_mu 0.251
_exptl_absorpt_correction_T_max 1.00000
_exptl_absorpt_correction_T_min 0.83157
_exptl_absorpt_correction_type multi-scan
_exptl_absorpt_process_details
;
CrysAlisPro, Agilent Technologies,
Version 1.171.35.11 (release 16-05-2011 CrysAlis171 .NET)
(compiled May 16 2011,17:55:39)
Empirical absorption correction using spherical harmonics,
 implemented in SCALE3 ABSPACK scaling algorithm.
;
_exptl_crystal_colour yellow
_exptl_crystal_colour_primary yellow
_exptl_crystal_density_diffrn 1.342
_exptl_crystal_density_method 'not measured'
_exptl_crystal_description block
_exptl_crystal_F_000 656
_exptl_crystal_size_max 0.35
_exptl_crystal_size_mid 0.29
_exptl_crystal_size_min 0.23
_refine_diff_density_max 0.431
_refine_diff_density_min -0.697
_refine_diff_density_rms 0.050
_refine_ls_extinction_method none
_refine_ls_goodness_of_fit_ref 1.037
_refine_ls_hydrogen_treatment mixed
_refine_ls_matrix_type full
_refine_ls_number_parameters 417
_refine_ls_number_reflns 5675
_refine_ls_number_restraints 4
_refine_ls_restrained_S_all 1.037
_refine_ls_R_factor_all 0.0699
_refine_ls_R_factor_gt 0.0475
_refine_ls_shift/su_max 0.001
_refine_ls_shift/su_mean 0.000
_refine_ls_structure_factor_coef Fsqd
_refine_ls_weighting_details 'calc w=1/[\s^2^(Fo^2^)+(0.0502P)^2^+0.4739P] where P=(Fo^2^+2Fc^2^)/3'
_refine_ls_weighting_scheme calc
_refine_ls_wR_factor_gt 0.1077
_refine_ls_wR_factor_ref 0.1240
_reflns_number_gt 4284
_reflns_number_total 5675
_reflns_threshold_expression >2sigma(I)
_cod_data_source_file ol5b00289_si_001.cif
_cod_data_source_block 150108_gx150108_1
_cod_original_cell_volume 1553.57(16)
_cod_database_code 1554813
_chemical_oxdiff_formula 'c10 h10 n2 o8 Cl1'
_reflns_odcompleteness_completeness 99.59
_reflns_odcompleteness_iscentric 1
_reflns_odcompleteness_theta 26.32
_olex2_refinement_description
;
1. Fixed Uiso
 At 1.2 times of:
  All C(H) groups
 At 1.5 times of:
  All C(H,H,H) groups
2. Restrained distances
 N4-H4B
 0.85 with sigma of 0.02
 N4-H4A
 0.85 with sigma of 0.02
 N1-H1A
 0.85 with sigma of 0.02
 N1-H1B
 0.85 with sigma of 0.02
3.a Aromatic/amide H refined with riding coordinates:
 C1(H1), C2(H2), C4(H4), C5(H5), C12(H12), C13(H13), C15(H15), C16(H16),
 C18(H18), C19(H19), C21(H21), C22(H22), C29(H29), C30(H30), C32(H32), C33(H33)
3.b Idealised Me refined as rotating group:
 C7(H7A,H7B,H7C), C17(H17A,H17B,H17C), C24(H24A,H24B,H24C), C34(H34A,H34B,H34C)
;

loop_
_space_group_symop_id
_space_group_symop_operation_xyz
1 'x, y, z'
2 '-x, -y, -z'

loop_
_atom_site_label
_atom_site_type_symbol
_atom_site_fract_x
_atom_site_fract_y
_atom_site_fract_z
_atom_site_U_iso_or_equiv
_atom_site_adp_type
_atom_site_occupancy
_atom_site_calc_flag
_atom_site_refinement_flags_posn
Cl1 Cl 0.14587(12) 0.70606(9) 1.12804(5) 0.0956(4) Uani 1 d .
O1 O -0.19565(16) 0.89168(13) 0.60854(11) 0.0317(4) Uani 1 d .
N1 N 0.2908(2) 1.22474(16) 0.51586(13) 0.0290(4) Uani 1 d D
H1A H 0.365(2) 1.248(2) 0.4734(14) 0.039(7) Uiso 1 d D
H1B H 0.229(2) 1.1944(19) 0.4973(16) 0.037(7) Uiso 1 d D
N2 N 0.26108(18) 1.09110(14) 0.67514(12) 0.0241(4) Uani 1 d .
N3 N 0.45240(19) 1.19276(15) 0.64196(12) 0.0265(4) Uani 1 d .
C1 C -0.0118(2) 1.09746(18) 0.64800(16) 0.0300(5) Uani 1 d .
H1 H -0.0386 1.1693 0.6528 0.036 Uiso 1 calc R
C2 C -0.1275(2) 1.04974(18) 0.63150(16) 0.0304(5) Uani 1 d .
H2 H -0.2334 1.0887 0.6252 0.037 Uiso 1 calc R
C3 C -0.0889(2) 0.94535(17) 0.62425(14) 0.0242(5) Uani 1 d .
C4 C 0.0664(2) 0.88953(18) 0.63250(15) 0.0296(5) Uani 1 d .
H4 H 0.0938 0.8183 0.6267 0.036 Uiso 1 calc R
C5 C 0.1810(2) 0.93746(18) 0.64914(15) 0.0281(5) Uani 1 d .
H5 H 0.2872 0.8990 0.6549 0.034 Uiso 1 calc R
C6 C 0.1416(2) 1.04158(17) 0.65750(14) 0.0239(5) Uani 1 d .
C7 C -0.3576(2) 0.9447(2) 0.60745(19) 0.0420(6) Uani 1 d .
H7A H -0.3708 1.0187 0.5547 0.063 Uiso 1 calc GR
H7B H -0.3896 0.9543 0.6683 0.063 Uiso 1 calc GR
H7C H -0.4233 0.8975 0.5986 0.063 Uiso 1 calc GR
C8 C 0.3369(2) 1.17138(17) 0.60734(14) 0.0229(4) Uani 1 d .
C9 C 0.4538(2) 1.12069(19) 0.73838(15) 0.0284(5) Uani 1 d .
C10 C 0.3383(2) 1.05703(18) 0.76064(14) 0.0269(5) Uani 1 d .
C11 C 0.2901(3) 0.97122(19) 0.85045(15) 0.0303(5) Uani 1 d .
C12 C 0.1320(3) 0.9709(2) 0.88123(17) 0.0442(7) Uani 1 d .
H12 H 0.0533 1.0277 0.8435 0.053 Uiso 1 calc R
C13 C 0.0882(3) 0.8895(3) 0.96560(18) 0.0567(8) Uani 1 d .
H13 H -0.0202 0.8895 0.9855 0.068 Uiso 1 calc R
C14 C 0.2020(4) 0.8081(2) 1.02106(17) 0.0546(8) Uani 1 d .
C15 C 0.3588(3) 0.8060(2) 0.99327(17) 0.0480(7) Uani 1 d .
H15 H 0.4366 0.7495 1.0321 0.058 Uiso 1 calc R
C16 C 0.4026(3) 0.8872(2) 0.90798(16) 0.0375(6) Uani 1 d .
H16 H 0.5112 0.8858 0.8882 0.045 Uiso 1 calc R
C17 C 0.5665(3) 1.1241(2) 0.80269(17) 0.0437(6) Uani 1 d .
H17A H 0.6716 1.0852 0.7907 0.066 Uiso 1 calc GR
H17B H 0.5307 1.0867 0.8696 0.066 Uiso 1 calc GR
H17C H 0.5712 1.2028 0.7901 0.066 Uiso 1 calc GR
Cl2 Cl 0.13549(8) 0.24800(6) 1.14329(4) 0.0545(2) Uani 1 d .
O2 O -0.21608(15) 0.39147(12) 0.62743(11) 0.0288(3) Uani 1 d .
N4 N 0.3160(2) 0.69010(17) 0.50819(13) 0.0331(5) Uani 1 d D
H4A H 0.384(2) 0.7244(19) 0.4644(14) 0.039(7) Uiso 1 d D
H4B H 0.257(3) 0.6555(19) 0.4944(17) 0.040(7) Uiso 1 d D
N5 N 0.26572(18) 0.58449(14) 0.67293(11) 0.0233(4) Uani 1 d .
N6 N 0.43841(19) 0.70221(14) 0.63333(12) 0.0248(4) Uani 1 d .
C18 C -0.0139(2) 0.57419(18) 0.68660(14) 0.0256(5) Uani 1 d .
H18 H -0.0357 0.6322 0.7114 0.031 Uiso 1 calc R
C19 C -0.1363(2) 0.52793(18) 0.67612(15) 0.0264(5) Uani 1 d .
H19 H -0.2417 0.5534 0.6943 0.032 Uiso 1 calc R
C20 C -0.1043(2) 0.44421(17) 0.63893(14) 0.0218(4) Uani 1 d .
C21 C 0.0495(2) 0.40803(18) 0.61136(15) 0.0262(5) Uani 1 d .
H21 H 0.0711 0.3518 0.5846 0.031 Uiso 1 calc R
C22 C 0.1709(2) 0.45398(18) 0.62290(14) 0.0259(5) Uani 1 d .
H22 H 0.2763 0.4290 0.6045 0.031 Uiso 1 calc R
C23 C 0.1395(2) 0.53676(17) 0.66139(14) 0.0221(4) Uani 1 d .
C24 C -0.3765(2) 0.4292(2) 0.65217(19) 0.0405(6) Uani 1 d .
H24A H -0.4088 0.5084 0.6108 0.061 Uiso 1 calc GR
H24B H -0.3862 0.4219 0.7192 0.061 Uiso 1 calc GR
H24C H -0.4443 0.3832 0.6435 0.061 Uiso 1 calc GR
C25 C 0.3420(2) 0.66074(17) 0.60095(14) 0.0230(4) Uani 1 d .
C26 C 0.4213(2) 0.65129(18) 0.73269(15) 0.0262(5) Uani 1 d .
C27 C 0.3161(2) 0.57917(18) 0.75957(14) 0.0248(5) Uani 1 d .
C28 C 0.2692(2) 0.49918(19) 0.85293(15) 0.0279(5) Uani 1 d .
C29 C 0.2630(3) 0.3885(2) 0.86640(16) 0.0342(5) Uani 1 d .
H29 H 0.2867 0.3655 0.8135 0.041 Uiso 1 calc R
C30 C 0.2229(3) 0.3113(2) 0.95512(16) 0.0397(6) Uani 1 d .
H30 H 0.2189 0.2362 0.9632 0.048 Uiso 1 calc R
C31 C 0.1887(3) 0.3451(2) 1.03213(15) 0.0379(6) Uani 1 d .
C32 C 0.1937(3) 0.4538(2) 1.02144(16) 0.0378(6) Uani 1 d .
H32 H 0.1701 0.4760 1.0747 0.045 Uiso 1 calc R
C33 C 0.2336(3) 0.5304(2) 0.93206(15) 0.0333(5) Uani 1 d .
H33 H 0.2367 0.6055 0.9245 0.040 Uiso 1 calc R
C34 C 0.5154(3) 0.6770(2) 0.79378(17) 0.0373(6) Uani 1 d .
H34A H 0.6209 0.6863 0.7631 0.056 Uiso 1 calc GR
H34B H 0.5246 0.6148 0.8565 0.056 Uiso 1 calc GR
H34C H 0.4627 0.7468 0.8020 0.056 Uiso 1 calc GR

loop_
_atom_site_aniso_label
_atom_site_aniso_U_11
_atom_site_aniso_U_22
_atom_site_aniso_U_33
_atom_site_aniso_U_23
_atom_site_aniso_U_13
_atom_site_aniso_U_12
Cl1 0.1127(7) 0.1156(8) 0.0397(4) 0.0243(4) -0.0167(4) -0.0798(6)
O1 0.0249(8) 0.0346(9) 0.0427(9) -0.0208(7) -0.0001(7) -0.0091(7)
N1 0.0288(10) 0.0316(11) 0.0263(10) -0.0080(8) -0.0007(9) -0.0113(9)
N2 0.0228(8) 0.0254(10) 0.0241(9) -0.0078(7) 0.0005(7) -0.0087(7)
N3 0.0269(9) 0.0295(10) 0.0267(9) -0.0122(8) 0.0022(8) -0.0116(8)
C1 0.0290(11) 0.0209(11) 0.0406(13) -0.0121(10) -0.0012(10) -0.0051(9)
C2 0.0228(10) 0.0264(12) 0.0403(13) -0.0110(10) -0.0027(10) -0.0034(9)
C3 0.0261(10) 0.0261(12) 0.0217(10) -0.0077(9) 0.0017(9) -0.0116(9)
C4 0.0295(11) 0.0248(12) 0.0371(12) -0.0149(10) 0.0036(10) -0.0069(9)
C5 0.0208(10) 0.0273(12) 0.0350(12) -0.0115(10) 0.0004(9) -0.0035(9)
C6 0.0239(10) 0.0265(12) 0.0206(10) -0.0060(9) 0.0012(8) -0.0102(9)
C7 0.0229(11) 0.0547(17) 0.0627(17) -0.0358(14) 0.0004(11) -0.0114(11)
C8 0.0214(10) 0.0221(11) 0.0258(11) -0.0104(9) 0.0033(9) -0.0050(8)
C9 0.0282(11) 0.0348(13) 0.0263(11) -0.0143(10) 0.0000(9) -0.0096(9)
C10 0.0270(11) 0.0296(12) 0.0257(11) -0.0116(9) -0.0004(9) -0.0066(9)
C11 0.0372(12) 0.0335(13) 0.0256(11) -0.0127(10) -0.0002(10) -0.0155(10)
C12 0.0401(14) 0.0542(17) 0.0318(13) -0.0042(12) 0.0000(11) -0.0200(12)
C13 0.0502(16) 0.082(2) 0.0342(14) -0.0064(14) 0.0039(12) -0.0394(15)
C14 0.0729(19) 0.0656(19) 0.0244(13) 0.0015(13) -0.0057(13) -0.0455(16)
C15 0.0652(18) 0.0470(16) 0.0313(13) -0.0043(12) -0.0160(13) -0.0211(14)
C16 0.0427(13) 0.0417(15) 0.0312(12) -0.0127(11) -0.0065(11) -0.0129(11)
C17 0.0490(15) 0.0590(17) 0.0337(13) -0.0201(12) -0.0025(11) -0.0262(13)
Cl2 0.0635(4) 0.0664(5) 0.0271(3) -0.0012(3) -0.0010(3) -0.0318(4)
O2 0.0194(7) 0.0321(9) 0.0415(9) -0.0190(7) 0.0001(6) -0.0092(6)
N4 0.0368(11) 0.0405(12) 0.0253(10) -0.0075(9) -0.0022(9) -0.0231(10)
N5 0.0214(8) 0.0268(10) 0.0224(9) -0.0075(7) -0.0012(7) -0.0097(7)
N6 0.0234(8) 0.0253(10) 0.0289(9) -0.0116(8) -0.0009(7) -0.0086(7)
C18 0.0274(11) 0.0247(12) 0.0285(11) -0.0129(9) 0.0003(9) -0.0078(9)
C19 0.0194(10) 0.0285(12) 0.0314(11) -0.0119(9) 0.0021(9) -0.0056(9)
C20 0.0197(10) 0.0232(11) 0.0227(10) -0.0062(9) -0.0024(8) -0.0087(8)
C21 0.0261(11) 0.0252(12) 0.0303(11) -0.0137(9) 0.0013(9) -0.0057(9)
C22 0.0189(10) 0.0276(12) 0.0310(11) -0.0115(9) 0.0008(9) -0.0042(9)
C23 0.0212(10) 0.0229(11) 0.0206(10) -0.0040(8) -0.0034(8) -0.0077(8)
C24 0.0195(11) 0.0449(15) 0.0686(17) -0.0328(13) 0.0002(11) -0.0089(10)
C25 0.0208(10) 0.0216(11) 0.0249(10) -0.0066(9) -0.0009(9) -0.0050(8)
C26 0.0215(10) 0.0305(12) 0.0301(11) -0.0146(10) -0.0018(9) -0.0052(9)
C27 0.0234(10) 0.0304(12) 0.0233(10) -0.0123(9) -0.0026(9) -0.0050(9)
C28 0.0208(10) 0.0372(13) 0.0263(11) -0.0103(10) -0.0044(9) -0.0079(9)
C29 0.0369(12) 0.0393(14) 0.0272(11) -0.0104(10) -0.0031(10) -0.0119(10)
C30 0.0436(14) 0.0397(15) 0.0330(13) -0.0042(11) -0.0077(11) -0.0171(11)
C31 0.0323(12) 0.0542(17) 0.0237(12) -0.0056(11) -0.0052(10) -0.0162(11)
C32 0.0372(13) 0.0532(17) 0.0262(12) -0.0161(11) -0.0015(10) -0.0124(11)
C33 0.0343(12) 0.0393(14) 0.0279(11) -0.0123(10) -0.0035(10) -0.0092(10)
C34 0.0361(12) 0.0479(15) 0.0392(13) -0.0236(12) -0.0005(11) -0.0176(11)

loop_
_atom_type_symbol
_atom_type_description
_atom_type_scat_dispersion_real
_atom_type_scat_dispersion_imag
_atom_type_scat_source
C C 0.0033 0.0016 'International Tables Vol C Tables 4.2.6.8 and 6.1.1.4'
H H 0.0000 0.0000 'International Tables Vol C Tables 4.2.6.8 and 6.1.1.4'
Cl Cl 0.1484 0.1585 'International Tables Vol C Tables 4.2.6.8 and 6.1.1.4'
N N 0.0061 0.0033 'International Tables Vol C Tables 4.2.6.8 and 6.1.1.4'
O O 0.0106 0.0060 'International Tables Vol C Tables 4.2.6.8 and 6.1.1.4'

loop_
_geom_angle_atom_site_label_1
_geom_angle_atom_site_label_2
_geom_angle_atom_site_label_3
_geom_angle
C3 O1 C7 116.56(17)
H1A N1 H1B 112(2)
C8 N1 H1A 115.2(15)
C8 N1 H1B 117.3(16)
C8 N2 C6 125.43(16)
C8 N2 C10 106.38(15)
C10 N2 C6 127.65(16)
C8 N3 C9 105.26(16)
C2 C1 H1 119.8
C6 C1 H1 119.8
C6 C1 C2 120.4(2)
C1 C2 H2 120.0
C3 C2 C1 119.96(19)
C3 C2 H2 120.0
O1 C3 C2 123.91(18)
O1 C3 C4 116.42(19)
C2 C3 C4 119.67(18)
C3 C4 H4 120.0
C5 C4 C3 120.0(2)
C5 C4 H4 120.0
C4 C5 H5 119.9
C4 C5 C6 120.17(19)
C6 C5 H5 119.9
C1 C6 N2 120.22(19)
C1 C6 C5 119.72(18)
C5 C6 N2 120.05(18)
O1 C7 H7A 109.5
O1 C7 H7B 109.5
O1 C7 H7C 109.5
H7A C7 H7B 109.5
H7A C7 H7C 109.5
H7B C7 H7C 109.5
N1 C8 N2 122.23(17)
N3 C8 N1 125.33(18)
N3 C8 N2 112.39(17)
N3 C9 C17 120.75(19)
C10 C9 N3 110.49(17)
C10 C9 C17 128.7(2)
N2 C10 C11 122.64(17)
C9 C10 N2 105.48(17)
C9 C10 C11 131.87(18)
C12 C11 C10 121.4(2)
C12 C11 C16 118.1(2)
C16 C11 C10 120.6(2)
C11 C12 H12 119.6
C13 C12 C11 120.8(2)
C13 C12 H12 119.6
C12 C13 H13 120.1
C14 C13 C12 119.8(2)
C14 C13 H13 120.1
C13 C14 Cl1 119.5(2)
C15 C14 Cl1 119.4(2)
C15 C14 C13 121.0(2)
C14 C15 H15 120.4
C14 C15 C16 119.1(2)
C16 C15 H15 120.4
C11 C16 H16 119.4
C15 C16 C11 121.2(2)
C15 C16 H16 119.4
C9 C17 H17A 109.5
C9 C17 H17B 109.5
C9 C17 H17C 109.5
H17A C17 H17B 109.5
H17A C17 H17C 109.5
H17B C17 H17C 109.5
C20 O2 C24 117.11(17)
H4A N4 H4B 119(2)
C25 N4 H4A 118.7(15)
C25 N4 H4B 118.4(17)
C25 N5 C23 125.38(16)
C25 N5 C27 106.29(15)
C27 N5 C23 127.42(16)
C25 N6 C26 105.01(16)
C19 C18 H18 119.7
C23 C18 H18 119.7
C23 C18 C19 120.5(2)
C18 C19 H19 120.2
C18 C19 C20 119.62(19)
C20 C19 H19 120.2
O2 C20 C19 124.25(18)
O2 C20 C21 115.63(18)
C19 C20 C21 120.12(17)
C20 C21 H21 120.1
C22 C21 C20 119.8(2)
C22 C21 H21 120.1
C21 C22 H22 119.9
C21 C22 C23 120.20(19)
C23 C22 H22 119.9
C18 C23 N5 120.24(19)
C18 C23 C22 119.73(18)
C22 C23 N5 120.01(18)
O2 C24 H24A 109.5
O2 C24 H24B 109.5
O2 C24 H24C 109.5
H24A C24 H24B 109.5
H24A C24 H24C 109.5
H24B C24 H24C 109.5
N4 C25 N5 122.06(17)
N6 C25 N4 125.48(18)
N6 C25 N5 112.44(17)
N6 C26 C34 120.08(18)
C27 C26 N6 111.01(17)
C27 C26 C34 128.9(2)
N5 C27 C28 122.34(17)
C26 C27 N5 105.23(17)
C26 C27 C28 132.06(18)
C29 C28 C27 121.0(2)
C29 C28 C33 118.0(2)
C33 C28 C27 121.0(2)
C28 C29 H29 119.3
C30 C29 C28 121.4(2)
C30 C29 H29 119.3
C29 C30 H30 120.5
C29 C30 C31 119.1(2)
C31 C30 H30 120.5
C30 C31 Cl2 118.8(2)
C32 C31 Cl2 120.09(19)
C32 C31 C30 121.1(2)
C31 C32 H32 120.4
C31 C32 C33 119.2(2)
C33 C32 H32 120.4
C28 C33 H33 119.4
C32 C33 C28 121.2(2)
C32 C33 H33 119.4
C26 C34 H34A 109.5
C26 C34 H34B 109.5
C26 C34 H34C 109.5
H34A C34 H34B 109.5
H34A C34 H34C 109.5
H34B C34 H34C 109.5

loop_
_geom_bond_atom_site_label_1
_geom_bond_atom_site_label_2
_geom_bond_distance
Cl1 C14 1.738(2)
O1 C3 1.370(2)
O1 C7 1.431(3)
N1 H1A 0.858(16)
N1 H1B 0.866(16)
N1 C8 1.360(3)
N2 C6 1.436(2)
N2 C8 1.363(2)
N2 C10 1.411(2)
N3 C8 1.318(2)
N3 C9 1.398(3)
C1 H1 0.9500
C1 C2 1.385(3)
C1 C6 1.374(3)
C2 H2 0.9500
C2 C3 1.383(3)
C3 C4 1.388(3)
C4 H4 0.9500
C4 C5 1.380(3)
C5 H5 0.9500
C5 C6 1.387(3)
C7 H7A 0.9800
C7 H7B 0.9800
C7 H7C 0.9800
C9 C10 1.362(3)
C9 C17 1.491(3)
C10 C11 1.464(3)
C11 C12 1.391(3)
C11 C16 1.395(3)
C12 H12 0.9500
C12 C13 1.376(3)
C13 H13 0.9500
C13 C14 1.376(4)
C14 C15 1.369(4)
C15 H15 0.9500
C15 C16 1.383(3)
C16 H16 0.9500
C17 H17A 0.9800
C17 H17B 0.9800
C17 H17C 0.9800
Cl2 C31 1.743(2)
O2 C20 1.368(2)
O2 C24 1.430(3)
N4 H4A 0.875(16)
N4 H4B 0.841(16)
N4 C25 1.347(3)
N5 C23 1.431(2)
N5 C25 1.364(2)
N5 C27 1.416(2)
N6 C25 1.323(2)
N6 C26 1.394(3)
C18 H18 0.9500
C18 C19 1.383(3)
C18 C23 1.379(3)
C19 H19 0.9500
C19 C20 1.386(3)
C20 C21 1.389(3)
C21 H21 0.9500
C21 C22 1.379(3)
C22 H22 0.9500
C22 C23 1.389(3)
C24 H24A 0.9800
C24 H24B 0.9800
C24 H24C 0.9800
C26 C27 1.361(3)
C26 C34 1.486(3)
C27 C28 1.461(3)
C28 C29 1.394(3)
C28 C33 1.397(3)
C29 H29 0.9500
C29 C30 1.383(3)
C30 H30 0.9500
C30 C31 1.387(4)
C31 C32 1.378(3)
C32 H32 0.9500
C32 C33 1.386(3)
C33 H33 0.9500
C34 H34A 0.9800
C34 H34B 0.9800
C34 H34C 0.9800

loop_
_geom_torsion_atom_site_label_1
_geom_torsion_atom_site_label_2
_geom_torsion_atom_site_label_3
_geom_torsion_atom_site_label_4
_geom_torsion
Cl1 C14 C15 C16 179.9(2)
O1 C3 C4 C5 -179.48(18)
N2 C10 C11 C12 -44.3(3)
N2 C10 C11 C16 136.0(2)
N3 C9 C10 N2 -0.4(2)
N3 C9 C10 C11 -179.3(2)
C1 C2 C3 O1 179.66(19)
C1 C2 C3 C4 -0.7(3)
C2 C1 C6 N2 -179.64(19)
C2 C1 C6 C5 0.9(3)
C2 C3 C4 C5 0.9(3)
C3 C4 C5 C6 -0.1(3)
C4 C5 C6 N2 179.79(18)
C4 C5 C6 C1 -0.8(3)
C6 N2 C8 N1 9.2(3)
C6 N2 C8 N3 -173.22(19)
C6 N2 C10 C9 172.8(2)
C6 N2 C10 C11 -8.2(3)
C6 C1 C2 C3 -0.2(3)
C7 O1 C3 C2 -5.1(3)
C7 O1 C3 C4 175.28(19)
C8 N2 C6 C1 -81.0(3)
C8 N2 C6 C5 98.5(2)
C8 N2 C10 C9 0.9(2)
C8 N2 C10 C11 179.9(2)
C8 N3 C9 C10 -0.3(2)
C8 N3 C9 C17 -177.6(2)
C9 N3 C8 N1 178.3(2)
C9 N3 C8 N2 0.9(2)
C9 C10 C11 C12 134.4(3)
C9 C10 C11 C16 -45.3(4)
C10 N2 C6 C1 108.6(2)
C10 N2 C6 C5 -72.0(3)
C10 N2 C8 N1 -178.67(19)
C10 N2 C8 N3 -1.1(2)
C10 C11 C12 C13 179.7(2)
C10 C11 C16 C15 179.6(2)
C11 C12 C13 C14 0.9(4)
C12 C11 C16 C15 -0.1(4)
C12 C13 C14 Cl1 179.5(2)
C12 C13 C14 C15 -0.6(5)
C13 C14 C15 C16 -0.1(4)
C14 C15 C16 C11 0.4(4)
C16 C11 C12 C13 -0.5(4)
C17 C9 C10 N2 176.6(2)
C17 C9 C10 C11 -2.2(4)
Cl2 C31 C32 C33 -178.83(16)
O2 C20 C21 C22 -178.12(17)
N5 C27 C28 C29 40.5(3)
N5 C27 C28 C33 -141.3(2)
N6 C26 C27 N5 0.4(2)
N6 C26 C27 C28 173.4(2)
C18 C19 C20 O2 178.65(18)
C18 C19 C20 C21 -0.7(3)
C19 C18 C23 N5 -179.63(17)
C19 C18 C23 C22 1.6(3)
C19 C20 C21 C22 1.3(3)
C20 C21 C22 C23 -0.4(3)
C21 C22 C23 N5 -179.79(17)
C21 C22 C23 C18 -1.1(3)
C23 N5 C25 N4 -7.4(3)
C23 N5 C25 N6 171.22(18)
C23 N5 C27 C26 -170.58(19)
C23 N5 C27 C28 15.6(3)
C23 C18 C19 C20 -0.7(3)
C24 O2 C20 C19 2.6(3)
C24 O2 C20 C21 -178.01(18)
C25 N5 C23 C18 -103.6(2)
C25 N5 C23 C22 75.2(3)
C25 N5 C27 C26 -1.1(2)
C25 N5 C27 C28 -174.92(19)
C25 N6 C26 C27 0.4(2)
C25 N6 C26 C34 179.0(2)
C26 N6 C25 N4 177.4(2)
C26 N6 C25 N5 -1.2(2)
C26 C27 C28 C29 -131.5(3)
C26 C27 C28 C33 46.7(3)
C27 N5 C23 C18 64.0(3)
C27 N5 C23 C22 -117.3(2)
C27 N5 C25 N4 -177.12(19)
C27 N5 C25 N6 1.5(2)
C27 C28 C29 C30 178.20(19)
C27 C28 C33 C32 -178.00(18)
C28 C29 C30 C31 -0.2(3)
C29 C28 C33 C32 0.2(3)
C29 C30 C31 Cl2 179.04(16)
C29 C30 C31 C32 0.2(3)
C30 C31 C32 C33 0.0(3)
C31 C32 C33 C28 -0.2(3)
C33 C28 C29 C30 0.0(3)
C34 C26 C27 N5 -178.0(2)
C34 C26 C27 C28 -5.0(4)
